data_1564589
loop_
_publ_author_name
'Gushchin, Artem L.'
'Shmelev, Nikita Y.'
'Malysheva, Svetlana F.'
'Artem'ev, Alexander V.'
'Belogorlova, Nataliya A.'
'Abramov, Pavel A.'
'Laricheva, Yuliya A.'
'Fomenko, Iakov S.'
'Piryazev, Dmitriy A.'
'Sheven, Dmitriy G.'
'Sokolov, Maxim N.'

_publ_section_title
;
 Trinuclear M3S4 cluster complexes with hemilabile phosphino-thioether
 ligands: Some experimental and theoretical aspects
;
_journal_name_full 'Inorganica Chimica Acta'
_journal_page_first 119645
_journal_paper_doi 10.1016/j.ica.2020.119645
_journal_volume 508
_journal_year 2020
_chemical_formula_sum 'C69 H99 Cl3 F6 P4 S7 W3'
_chemical_formula_weight 2048.68
_space_group_crystal_system triclinic
_space_group_IT_number 2
_space_group_name_Hall '-P 1'
_space_group_name_H-M_alt 'P -1'
_atom_sites_solution_hydrogens geom
_atom_sites_solution_primary direct
_atom_sites_solution_secondary difmap
_cell_angle_alpha 89.934(2)
_cell_angle_beta 72.574(2)
_cell_angle_gamma 78.179(2)
_cell_formula_units_Z 2
_cell_length_a 14.2529(8)
_cell_length_b 17.4818(9)
_cell_length_c 17.8346(9)
_cell_measurement_reflns_used 7497
_cell_measurement_temperature 150(2)
_cell_measurement_theta_max 26.3565
_cell_measurement_theta_min 2.3170
_cell_volume 4141.3(4)
_computing_cell_refinement 'SAINT (Bruker-AXS, 2004)'
_computing_data_collection 'APEX2 (Bruker-AXS, 2004)'
_computing_data_reduction 'SAINT (Bruker-AXS, 2004)'
_computing_molecular_graphics 'ShelXle (H\"ubschle, 2011)'
_computing_publication_material 'CIFTAB-2014 (Sheldrick, 2014)'
_computing_structure_refinement 'SHELXL-2014 (Sheldrick, 2014)'
_computing_structure_solution 'SHELXS-2014 (Sheldrick, 2014)'
_diffrn_ambient_temperature 150(2)
_diffrn_detector_area_resol_mean 25
_diffrn_measured_fraction_theta_full 0.964
_diffrn_measured_fraction_theta_max 0.949
_diffrn_measurement_device_type 'Bruker Apex Duo'
_diffrn_measurement_method '\f and \w scans'
_diffrn_radiation_type MoK\a
_diffrn_radiation_wavelength 0.71073
_diffrn_reflns_av_R_equivalents 0.0406
_diffrn_reflns_av_unetI/netI 0.0714
_diffrn_reflns_Laue_measured_fraction_full 0.964
_diffrn_reflns_Laue_measured_fraction_max 0.949
_diffrn_reflns_limit_h_max 17
_diffrn_reflns_limit_h_min -17
_diffrn_reflns_limit_k_max 21
_diffrn_reflns_limit_k_min -19
_diffrn_reflns_limit_l_max 17
_diffrn_reflns_limit_l_min -22
_diffrn_reflns_number 30162
_diffrn_reflns_point_group_measured_fraction_full 0.964
_diffrn_reflns_point_group_measured_fraction_max 0.949
_diffrn_reflns_theta_full 25.500
_diffrn_reflns_theta_max 26.464
_diffrn_reflns_theta_min 1.632
_diffrn_source 'sealed X-ray tube'
_exptl_absorpt_coefficient_mu 4.557
_exptl_absorpt_correction_T_max 0.7454
_exptl_absorpt_correction_T_min 0.5817
_exptl_absorpt_correction_type multi-scan
_exptl_absorpt_process_details 'SADABS (Bruker-AXS, 2004)'
_exptl_crystal_colour black
_exptl_crystal_density_diffrn 1.643
_exptl_crystal_description block
_exptl_crystal_F_000 2024
_exptl_crystal_size_max 0.272
_exptl_crystal_size_mid 0.099
_exptl_crystal_size_min 0.036
_refine_diff_density_max 2.605
_refine_diff_density_min -1.286
_refine_diff_density_rms 0.170
_refine_ls_extinction_coef .
_refine_ls_extinction_method none
_refine_ls_goodness_of_fit_ref 1.007
_refine_ls_hydrogen_treatment constr
_refine_ls_matrix_type full
_refine_ls_number_parameters 821
_refine_ls_number_reflns 16214
_refine_ls_number_restraints 73
_refine_ls_restrained_S_all 1.006
_refine_ls_R_factor_all 0.0711
_refine_ls_R_factor_gt 0.0426
_refine_ls_shift/su_max 0.002
_refine_ls_shift/su_mean 0.000
_refine_ls_structure_factor_coef Fsqd
_refine_ls_weighting_details 'w=1/[\s^2^(Fo^2^)+(0.0497P)^2^] where P=(Fo^2^+2Fc^2^)/3'
_refine_ls_weighting_scheme calc
_refine_ls_wR_factor_gt 0.0931
_refine_ls_wR_factor_ref 0.1044
_reflns_Friedel_coverage 0.000
_reflns_Friedel_fraction_full .
_reflns_Friedel_fraction_max .
_reflns_number_gt 11679
_reflns_number_total 16214
_reflns_threshold_expression >2\s(I)
_cod_data_source_file ICA-2020-508-119641.cif
_cod_data_source_block 2
_cod_database_code 1564589
_shelx_space_group_comment
;
The symmetry employed for this shelxl refinement is uniquely defined
by the following loop, which should always be used as a source of
symmetry information in preference to the above space-group names.
They are only intended as comments.
;
_shelx_estimated_absorpt_t_min 0.370
_shelx_estimated_absorpt_t_max 0.853

loop_
_space_group_symop_operation_xyz
'x, y, z'
'-x, -y, -z'

loop_
_atom_site_label
_atom_site_type_symbol
_atom_site_fract_x
_atom_site_fract_y
_atom_site_fract_z
_atom_site_U_iso_or_equiv
_atom_site_adp_type
_atom_site_occupancy
_atom_site_site_symmetry_order
_atom_site_calc_flag
_atom_site_refinement_flags_posn
_atom_site_refinement_flags_adp
_atom_site_refinement_flags_occupancy
_atom_site_disorder_assembly
_atom_site_disorder_group
C3 C 0.3066(6) 0.2321(5) 0.7286(5) 0.042(2) Uani 1 1 d . . . . .
H3A H 0.281376 0.265690 0.778193 0.051 Uiso 1 1 calc R U . A 1
H3B H 0.298199 0.265783 0.685409 0.051 Uiso 1 1 calc R U . A 1
C4 C 0.4675(7) 0.1348(5) 0.6168(5) 0.043(2) Uani 1 1 d . . . . .
H4A H 0.433514 0.090048 0.624720 0.052 Uiso 1 1 calc R U . . .
H4B H 0.443023 0.168647 0.579051 0.052 Uiso 1 1 calc R U . . .
C5 C 0.5811(6) 0.1050(4) 0.5842(5) 0.0356(19) Uani 1 1 d . . . . .
H5A H 0.597450 0.076811 0.532302 0.043 Uiso 1 1 calc R U . . .
H5B H 0.603677 0.067383 0.620054 0.043 Uiso 1 1 calc R U . . .
C6 C 0.6730(6) 0.2119(4) 0.4717(4) 0.0327(18) Uani 1 1 d . . . . .
H6A H 0.607468 0.236491 0.464531 0.039 Uiso 1 1 calc R U . . .
H6B H 0.714301 0.252084 0.463319 0.039 Uiso 1 1 calc R U . . .
C7 C 0.7256(7) 0.1454(4) 0.4072(4) 0.041(2) Uani 1 1 d . . . . .
H7A H 0.784381 0.113299 0.419402 0.050 Uiso 1 1 calc R U . . .
H7B H 0.678489 0.111163 0.406370 0.050 Uiso 1 1 calc R U . . .
C8 C 0.7606(8) 0.1779(5) 0.3262(5) 0.0597(12) Uani 1 1 d . U . . .
C9 C 0.6881(8) 0.2105(5) 0.2896(5) 0.0600(12) Uani 1 1 d . U . . .
H9 H 0.618860 0.211187 0.314149 0.072 Uiso 1 1 calc R U . . .
C10 C 0.7200(8) 0.2421(5) 0.2160(5) 0.0612(12) Uani 1 1 d . U . . .
H10 H 0.672265 0.265861 0.190867 0.073 Uiso 1 1 calc R U . . .
C11 C 0.8215(8) 0.2380(5) 0.1807(6) 0.0621(12) Uani 1 1 d . U . . .
H11 H 0.843125 0.259050 0.130842 0.075 Uiso 1 1 calc R U . . .
C12 C 0.8910(9) 0.2048(5) 0.2155(5) 0.0621(12) Uani 1 1 d . U . . .
H12 H 0.960398 0.202633 0.189915 0.074 Uiso 1 1 calc R U . . .
C13 C 0.8613(8) 0.1744(5) 0.2875(5) 0.0608(12) Uani 1 1 d . U . . .
H13 H 0.910602 0.150517 0.311223 0.073 Uiso 1 1 calc R U . . .
C14 C 0.7750(6) 0.1343(4) 0.5768(4) 0.0342(18) Uani 1 1 d . . . . .
H14A H 0.768027 0.114642 0.629835 0.041 Uiso 1 1 calc R U . . .
H14B H 0.799801 0.088285 0.538351 0.041 Uiso 1 1 calc R U . . .
C15 C 0.8524(6) 0.1845(5) 0.5592(6) 0.051(2) Uani 1 1 d . . . . .
H15A H 0.861728 0.202035 0.505184 0.061 Uiso 1 1 calc R U . . .
H15B H 0.826203 0.231700 0.596027 0.061 Uiso 1 1 calc R U . . .
C16 C 0.9524(8) 0.1445(6) 0.5657(7) 0.0699(13) Uani 1 1 d . U . . .
C17 C 0.9646(8) 0.1319(6) 0.6384(7) 0.0712(13) Uani 1 1 d . U . . .
H17 H 0.909264 0.149569 0.684417 0.085 Uiso 1 1 calc R U . . .
C18 C 1.0589(8) 0.0929(6) 0.6460(7) 0.0719(13) Uani 1 1 d . U . . .
H18 H 1.066026 0.081625 0.696368 0.086 Uiso 1 1 calc R U . . .
C19 C 1.1374(8) 0.0723(6) 0.5806(7) 0.0714(13) Uani 1 1 d . U . . .
H19 H 1.200796 0.047552 0.585805 0.086 Uiso 1 1 calc R U . . .
C20 C 1.1303(8) 0.0854(6) 0.5071(7) 0.0707(13) Uani 1 1 d . U . . .
H20 H 1.187603 0.071066 0.461880 0.085 Uiso 1 1 calc R U . . .
C21 C 1.0343(8) 0.1212(6) 0.4997(7) 0.0700(13) Uani 1 1 d . U . . .
H21 H 1.026806 0.129036 0.448917 0.084 Uiso 1 1 calc R U . . .
C22 C 0.8141(5) 0.4902(4) 0.6293(4) 0.0271(16) Uani 1 1 d . . . . .
H22A H 0.820534 0.453587 0.584810 0.032 Uiso 1 1 calc R U . . .
H22B H 0.849841 0.532045 0.607487 0.032 Uiso 1 1 calc R U . . .
C23 C 0.8647(5) 0.4461(5) 0.6854(4) 0.0361(19) Uani 1 1 d . . . . .
H23A H 0.858355 0.482792 0.729755 0.043 Uiso 1 1 calc R U . . .
H23B H 0.828668 0.404438 0.707346 0.043 Uiso 1 1 calc R U . . .
C24 C 0.9745(6) 0.4095(4) 0.6476(4) 0.0323(18) Uani 1 1 d . . . . .
C25 C 1.0046(6) 0.3440(5) 0.5951(5) 0.049(2) Uani 1 1 d . . . . .
H25 H 0.955168 0.322763 0.581640 0.059 Uiso 1 1 calc R U . . .
C26 C 1.1057(7) 0.3090(6) 0.5621(6) 0.058(3) Uani 1 1 d . . . . .
H26 H 1.124260 0.264266 0.526430 0.070 Uiso 1 1 calc R U . . .
C27 C 1.1786(6) 0.3380(5) 0.5802(5) 0.041(2) Uani 1 1 d . . . . .
H27 H 1.247494 0.313475 0.557442 0.049 Uiso 1 1 calc R U . . .
C28 C 1.1518(7) 0.4032(5) 0.6316(6) 0.053(2) Uani 1 1 d . . . . .
H28 H 1.201944 0.424165 0.644422 0.063 Uiso 1 1 calc R U . . .
C29 C 1.0492(6) 0.4383(5) 0.6648(5) 0.049(2) Uani 1 1 d . . . . .
H29 H 1.030879 0.483245 0.700230 0.058 Uiso 1 1 calc R U . . .
C30 C 0.7193(6) 0.2927(4) 0.9451(5) 0.0348(18) Uani 1 1 d . . . . .
H30A H 0.717016 0.349608 0.942451 0.042 Uiso 1 1 calc R U . . .
H30B H 0.729670 0.277134 0.995920 0.042 Uiso 1 1 calc R U . . .
C31 C 0.8106(6) 0.2483(5) 0.8770(5) 0.040(2) Uani 1 1 d . . . . .
H31A H 0.811197 0.191602 0.876679 0.048 Uiso 1 1 calc R U . . .
H31B H 0.804632 0.267176 0.825922 0.048 Uiso 1 1 calc R U . . .
C32 C 0.9074(6) 0.2616(5) 0.8873(5) 0.041(2) Uani 1 1 d . . . . .
C33 C 0.9457(7) 0.2229(5) 0.9430(5) 0.050(2) Uani 1 1 d . . . . .
H33 H 0.913093 0.185281 0.972523 0.060 Uiso 1 1 calc R U . . .
C34 C 1.0317(7) 0.2384(6) 0.9563(6) 0.056(3) Uani 1 1 d . . . . .
H34 H 1.056065 0.212232 0.995658 0.067 Uiso 1 1 calc R U . . .
C35 C 1.0814(7) 0.2910(6) 0.9133(6) 0.061(3) Uani 1 1 d . . . . .
H35 H 1.140756 0.300816 0.921718 0.073 Uiso 1 1 calc R U . . .
C36 C 1.0432(7) 0.3298(6) 0.8571(6) 0.058(3) Uani 1 1 d . . . . .
H36 H 1.076510 0.366800 0.827091 0.069 Uiso 1 1 calc R U . . .
C37 C 0.9575(7) 0.3152(5) 0.8444(5) 0.050(2) Uani 1 1 d . . . . .
H37 H 0.932564 0.342227 0.805684 0.060 Uiso 1 1 calc R U . . .
C38 C 0.6051(7) 0.1713(4) 0.9618(5) 0.042(2) Uani 1 1 d . . . . .
H38A H 0.536580 0.160910 0.974445 0.051 Uiso 1 1 calc R U . . .
H38B H 0.646999 0.139762 0.912684 0.051 Uiso 1 1 calc R U . . .
C39 C 0.6486(7) 0.1438(5) 1.0282(5) 0.041(2) Uani 1 1 d . . . . .
H39A H 0.722815 0.127354 1.006750 0.049 Uiso 1 1 calc R U . . .
H39B H 0.632721 0.187791 1.068045 0.049 Uiso 1 1 calc R U . . .
C40 C 0.6063(6) 0.0764(4) 1.0669(5) 0.0355(19) Uani 1 1 d . . . . .
C41 C 0.6249(6) 0.0049(4) 1.0253(5) 0.0382(19) Uani 1 1 d . . . . .
H41 H 0.666459 -0.002834 0.971993 0.046 Uiso 1 1 calc R U . . .
C42 C 0.5823(6) -0.0549(4) 1.0623(5) 0.040(2) Uani 1 1 d . . . . .
H42 H 0.597190 -0.104334 1.034434 0.048 Uiso 1 1 calc R U . . .
C43 C 0.5186(6) -0.0444(5) 1.1388(5) 0.042(2) Uani 1 1 d . . . . .
H43 H 0.487874 -0.085361 1.162709 0.050 Uiso 1 1 calc R U . . .
C44 C 0.5008(7) 0.0258(5) 1.1791(5) 0.047(2) Uani 1 1 d . . . . .
H44 H 0.457981 0.033526 1.231948 0.056 Uiso 1 1 calc R U . . .
C45 C 0.5441(7) 0.0857(5) 1.1443(5) 0.046(2) Uani 1 1 d . . . . .
H45 H 0.531177 0.133996 1.173702 0.055 Uiso 1 1 calc R U . . .
C46 C 0.5102(7) 0.3231(5) 1.0361(5) 0.050(2) Uani 1 1 d . . . . .
H46A H 0.452514 0.297014 1.052742 0.060 Uiso 1 1 calc R U . . .
H46B H 0.544362 0.317074 1.077292 0.060 Uiso 1 1 calc R U . . .
C47 C 0.4731(7) 0.4055(5) 1.0299(5) 0.050(2) Uani 1 1 d . . . . .
H47A H 0.529649 0.432464 1.022487 0.059 Uiso 1 1 calc R U . . .
H47B H 0.422056 0.426783 1.080538 0.059 Uiso 1 1 calc R U . . .
C48 C 0.2926(6) 0.4133(5) 0.9955(5) 0.049(2) Uani 1 1 d . . . . .
H48A H 0.271082 0.388964 0.955117 0.059 Uiso 1 1 calc R U . . .
H48B H 0.294686 0.375875 1.036994 0.059 Uiso 1 1 calc R U . . .
C49 C 0.2150(7) 0.4883(5) 1.0319(5) 0.054(2) Uani 1 1 d . . . . .
H49A H 0.152547 0.474290 1.065371 0.065 Uiso 1 1 calc R U . . .
H49B H 0.241469 0.517032 1.065964 0.065 Uiso 1 1 calc R U . . .
C50 C 0.1898(8) 0.5420(6) 0.9696(6) 0.058(3) Uani 1 1 d . . . . .
H50A H 0.144199 0.591296 0.996412 0.069 Uiso 1 1 calc R U . . .
H50B H 0.252632 0.555275 0.935830 0.069 Uiso 1 1 calc R U . . .
C51 C 0.1417(9) 0.5072(6) 0.9190(7) 0.075(3) Uani 1 1 d . . . . .
H51A H 0.084508 0.487000 0.953047 0.090 Uiso 1 1 calc R U . . .
H51B H 0.191062 0.462155 0.886534 0.090 Uiso 1 1 calc R U . . .
C52 C 0.1037(9) 0.5637(7) 0.8650(6) 0.085(4) Uani 1 1 d . . . . .
H52A H 0.067313 0.613560 0.894620 0.127 Uiso 1 1 calc R U . . .
H52B H 0.058343 0.541606 0.843710 0.127 Uiso 1 1 calc R U . . .
H52C H 0.160879 0.572516 0.821540 0.127 Uiso 1 1 calc R U . . .
C53 C 0.3528(5) 0.5470(4) 0.6586(4) 0.0274(16) Uani 1 1 d . . . . .
H53A H 0.323070 0.504375 0.686107 0.033 Uiso 1 1 calc R U . . .
H53B H 0.338554 0.591010 0.698100 0.033 Uiso 1 1 calc R U . . .
C54 C 0.3025(6) 0.5739(5) 0.5977(4) 0.0349(18) Uani 1 1 d . . . . .
H54A H 0.309282 0.528596 0.561723 0.042 Uiso 1 1 calc R U . . .
H54B H 0.336790 0.612446 0.566050 0.042 Uiso 1 1 calc R U . . .
C55 C 0.1918(5) 0.6109(4) 0.6341(4) 0.0322(17) Uani 1 1 d . . . . .
H55A H 0.161078 0.575165 0.672329 0.039 Uiso 1 1 calc R U . . .
H55B H 0.186671 0.659986 0.664172 0.039 Uiso 1 1 calc R U . . .
C56 C 0.1298(6) 0.6300(6) 0.5786(5) 0.046(2) Uani 1 1 d . . . . .
H56A H 0.163357 0.661932 0.537304 0.055 Uiso 1 1 calc R U . . .
H56B H 0.128783 0.580457 0.552217 0.055 Uiso 1 1 calc R U . . .
C57 C 0.0241(6) 0.6727(6) 0.6161(5) 0.063(3) Uani 1 1 d . . . . .
H57A H -0.013689 0.637922 0.649737 0.094 Uiso 1 1 calc R U . . .
H57B H -0.007116 0.689980 0.575214 0.094 Uiso 1 1 calc R U . . .
H57C H 0.023603 0.718424 0.648117 0.094 Uiso 1 1 calc R U . . .
C58 C 0.5287(5) 0.6055(4) 0.6132(4) 0.0246(16) Uani 1 1 d . . . . .
H58A H 0.510855 0.634620 0.570071 0.030 Uiso 1 1 calc R U . . .
H58B H 0.493981 0.637867 0.663163 0.030 Uiso 1 1 calc R U . . .
C59 C 0.6424(5) 0.5901(4) 0.5980(4) 0.0304(17) Uani 1 1 d . . . . .
H59A H 0.663993 0.640670 0.595376 0.036 Uiso 1 1 calc R U . . .
H59B H 0.676897 0.560317 0.546566 0.036 Uiso 1 1 calc R U . . .
C60 C 0.6831(5) 0.6079(4) 0.7490(4) 0.0278(16) Uani 1 1 d . . . . .
H60A H 0.615303 0.642327 0.769103 0.033 Uiso 1 1 calc R U . . .
H60B H 0.697675 0.580096 0.793969 0.033 Uiso 1 1 calc R U . . .
C61 C 0.7596(6) 0.6594(4) 0.7194(4) 0.0336(18) Uani 1 1 d . . . . .
H61A H 0.826448 0.626069 0.691966 0.040 Uiso 1 1 calc R U . . .
H61B H 0.738999 0.694978 0.681223 0.040 Uiso 1 1 calc R U . . .
C62 C 0.7670(6) 0.7069(4) 0.7868(4) 0.0291(17) Uani 1 1 d . . . . .
C63 C 0.7019(6) 0.7789(5) 0.8129(5) 0.042(2) Uani 1 1 d . . . . .
H63 H 0.654154 0.798910 0.786456 0.050 Uiso 1 1 calc R U . . .
C64 C 0.7053(7) 0.8217(5) 0.8761(5) 0.051(2) Uani 1 1 d . . . . .
H64 H 0.659682 0.870647 0.893074 0.061 Uiso 1 1 calc R U . . .
C65 C 0.7749(6) 0.7941(5) 0.9155(4) 0.040(2) Uani 1 1 d . . . . .
H65 H 0.777322 0.823999 0.959034 0.048 Uiso 1 1 calc R U . . .
C66 C 0.8401(6) 0.7230(5) 0.8905(5) 0.043(2) Uani 1 1 d . . . . .
H66 H 0.887859 0.703116 0.916931 0.051 Uiso 1 1 calc R U . . .
C67 C 0.8358(6) 0.6801(5) 0.8261(4) 0.0367(19) Uani 1 1 d . . . . .
H67 H 0.881442 0.631112 0.808990 0.044 Uiso 1 1 calc R U . . .
P1 P 0.65019(15) 0.18484(11) 0.57319(11) 0.0272(4) Uani 1 1 d . . . . .
P2 P 0.67955(13) 0.53446(10) 0.67610(10) 0.0219(4) Uani 1 1 d . . . . .
P3 P 0.59811(15) 0.27480(11) 0.94353(11) 0.0283(4) Uani 1 1 d . . . . .
P4 P 0.40384(19) 0.14880(14) 0.40071(14) 0.0446(6) Uani 1 1 d . . . . .
S1 S 0.63665(13) 0.22307(10) 0.75683(10) 0.0246(4) Uani 1 1 d . . . . .
S2 S 0.67110(13) 0.36314(9) 0.62060(10) 0.0225(4) Uani 1 1 d . . . . .
S3 S 0.64092(13) 0.41100(10) 0.81937(10) 0.0234(4) Uani 1 1 d . . . . .
S4 S 0.41459(13) 0.38643(10) 0.76634(10) 0.0227(4) Uani 1 1 d . . . . .
S5 S 0.43911(14) 0.19022(10) 0.71026(11) 0.0281(4) Uani 1 1 d . . . . .
S6 S 0.48806(13) 0.51221(10) 0.61928(10) 0.0239(4) Uani 1 1 d . . . . .
S7 S 0.41714(14) 0.43062(10) 0.95088(10) 0.0275(4) Uani 1 1 d . . . . .
Cl1 Cl 0.45659(14) 0.33046(10) 0.58371(10) 0.0275(4) Uani 1 1 d . . . . .
Cl2 Cl 0.45197(12) 0.56239(9) 0.80470(9) 0.0231(4) Uani 1 1 d . . . . .
Cl3 Cl 0.40372(13) 0.25280(10) 0.89728(10) 0.0284(4) Uani 1 1 d . . . . .
W1 W 0.54869(2) 0.29435(2) 0.67920(2) 0.02094(8) Uani 1 1 d . . . . .
W2 W 0.55894(2) 0.44309(2) 0.72559(2) 0.01959(7) Uani 1 1 d . . . . .
W3 W 0.52792(2) 0.32970(2) 0.83473(2) 0.02096(8) Uani 1 1 d . . . . .
F1 F 0.4553(6) 0.2039(4) 0.4391(3) 0.094(2) Uani 1 1 d . . . . .
F2 F 0.4382(4) 0.1896(4) 0.3203(3) 0.0705(17) Uani 1 1 d . . . . .
F3 F 0.3014(5) 0.2116(3) 0.4259(4) 0.088(2) Uani 1 1 d . . . . .
F4 F 0.3535(4) 0.0931(4) 0.3619(3) 0.0785(18) Uani 1 1 d . . . . .
F5 F 0.3698(6) 0.1085(4) 0.4802(4) 0.093(2) Uani 1 1 d . . . . .
F6 F 0.5070(5) 0.0863(4) 0.3731(5) 0.114(3) Uani 1 1 d . . . . .
C2A C 0.2439(7) 0.1711(5) 0.7349(5) 0.054(2) Uiso 0.5 1 d . . P B 1
H2A1 H 0.270948 0.135129 0.686933 0.065 Uiso 0.5 1 calc R U P B 1
H2A2 H 0.173650 0.196917 0.739198 0.065 Uiso 0.5 1 calc R U P B 1
C1 C 0.2461(15) 0.1211(11) 0.8134(12) 0.050(5) Uiso 0.5 1 d D . P B 1
H1A H 0.206179 0.151572 0.863572 0.060 Uiso 0.5 1 calc R U P B 1
H1B H 0.315188 0.098063 0.814488 0.060 Uiso 0.5 1 calc R U P B 1
C68 C 0.1889(15) 0.0553(11) 0.7879(13) 0.055(5) Uiso 0.5 1 d D . P B 1
H68A H 0.117449 0.078973 0.794097 0.066 Uiso 0.5 1 calc R U P B 1
H68B H 0.222786 0.034893 0.732586 0.066 Uiso 0.5 1 calc R U P B 1
C71 C 0.1978(14) -0.0149(10) 0.8484(11) 0.049(5) Uiso 0.5 1 d . . P B 1
H71A H 0.261959 -0.052456 0.826613 0.074 Uiso 0.5 1 calc R U P B 1
H71B H 0.142100 -0.041765 0.854930 0.074 Uiso 0.5 1 calc R U P B 1
H71C H 0.194542 0.007602 0.899610 0.074 Uiso 0.5 1 calc R U P B 1
C2B C 0.2439(7) 0.1711(5) 0.7349(5) 0.054(2) Uiso 0.5 1 d . . P B 2
H2B1 H 0.172355 0.198012 0.757285 0.065 Uiso 0.5 1 calc R U P B 2
H2B2 H 0.252918 0.151139 0.680690 0.065 Uiso 0.5 1 calc R U P B 2
C72 C 0.2612(13) 0.1058(11) 0.7793(11) 0.043(5) Uiso 0.5 1 d . . P B 2
H72A H 0.301135 0.120530 0.811559 0.051 Uiso 0.5 1 calc R U P B 2
H72B H 0.307589 0.064125 0.740249 0.051 Uiso 0.5 1 calc R U P B 2
C69 C 0.1786(19) 0.0603(14) 0.8399(16) 0.083(7) Uiso 0.5 1 d . . P B 2
H69A H 0.191351 0.048796 0.890780 0.100 Uiso 0.5 1 calc R U P B 2
H69B H 0.107136 0.085161 0.847562 0.100 Uiso 0.5 1 calc R U P B 2
C70 C 0.2188(19) -0.0037(16) 0.7813(15) 0.091(8) Uiso 0.5 1 d . . P B 2
H70A H 0.253932 0.015223 0.731049 0.136 Uiso 0.5 1 calc R U P B 2
H70B H 0.163843 -0.026133 0.774931 0.136 Uiso 0.5 1 calc R U P B 2
H70C H 0.266220 -0.043874 0.797753 0.136 Uiso 0.5 1 calc R U P B 2

loop_
_atom_site_aniso_label
_atom_site_aniso_U_11
_atom_site_aniso_U_22
_atom_site_aniso_U_33
_atom_site_aniso_U_23
_atom_site_aniso_U_13
_atom_site_aniso_U_12
C3 0.038(5) 0.038(5) 0.049(5) -0.006(4) -0.013(4) -0.008(4)
C4 0.061(6) 0.037(5) 0.040(5) -0.004(4) -0.023(4) -0.016(4)
C5 0.053(5) 0.016(4) 0.035(5) -0.008(3) -0.010(4) -0.006(3)
C6 0.032(4) 0.032(4) 0.027(4) -0.006(3) -0.008(3) 0.007(3)
C7 0.060(6) 0.026(4) 0.031(4) -0.012(4) -0.011(4) 0.005(4)
C8 0.085(3) 0.045(2) 0.038(2) -0.008(2) -0.004(2) -0.010(2)
C9 0.086(3) 0.045(2) 0.038(2) -0.008(2) -0.004(2) -0.010(2)
C10 0.087(3) 0.046(2) 0.038(2) -0.008(2) -0.003(2) -0.009(2)
C11 0.087(3) 0.046(2) 0.039(2) -0.008(2) -0.002(2) -0.010(2)
C12 0.087(3) 0.046(2) 0.039(2) -0.008(2) -0.002(2) -0.010(2)
C13 0.086(3) 0.046(2) 0.038(2) -0.009(2) -0.003(2) -0.010(2)
C14 0.040(5) 0.031(4) 0.026(4) -0.006(3) -0.011(3) 0.006(4)
C15 0.040(5) 0.027(4) 0.081(7) 0.003(4) -0.014(5) -0.002(4)
C16 0.055(3) 0.061(3) 0.091(4) 0.004(3) -0.026(3) -0.002(2)
C17 0.056(3) 0.063(3) 0.091(4) 0.004(3) -0.025(3) -0.001(2)
C18 0.057(3) 0.063(3) 0.092(4) 0.005(3) -0.025(3) -0.001(2)
C19 0.057(3) 0.062(3) 0.092(4) 0.004(3) -0.025(3) -0.001(2)
C20 0.056(3) 0.061(3) 0.091(4) 0.004(3) -0.025(3) -0.001(2)
C21 0.056(3) 0.061(3) 0.091(4) 0.004(3) -0.026(3) -0.001(2)
C22 0.031(4) 0.024(4) 0.022(4) -0.004(3) -0.002(3) -0.005(3)
C23 0.028(4) 0.037(4) 0.037(5) 0.004(4) -0.006(4) 0.002(3)
C24 0.033(4) 0.025(4) 0.033(4) 0.001(3) -0.007(3) 0.001(3)
C25 0.032(5) 0.056(6) 0.058(6) -0.016(5) -0.009(4) -0.012(4)
C26 0.047(6) 0.058(6) 0.060(6) -0.025(5) -0.014(5) 0.006(5)
C27 0.030(5) 0.045(5) 0.044(5) 0.006(4) -0.012(4) -0.001(4)
C28 0.040(5) 0.050(6) 0.074(7) 0.006(5) -0.019(5) -0.018(4)
C29 0.040(5) 0.039(5) 0.064(6) -0.006(4) -0.014(5) -0.004(4)
C30 0.042(5) 0.028(4) 0.045(5) 0.002(4) -0.026(4) -0.012(4)
C31 0.041(5) 0.041(5) 0.041(5) 0.008(4) -0.017(4) -0.007(4)
C32 0.040(5) 0.046(5) 0.039(5) 0.005(4) -0.018(4) -0.007(4)
C33 0.056(6) 0.047(5) 0.052(6) 0.012(5) -0.024(5) -0.013(5)
C34 0.054(6) 0.075(7) 0.052(6) 0.009(5) -0.035(5) -0.014(5)
C35 0.044(6) 0.083(8) 0.060(7) 0.007(6) -0.021(5) -0.019(5)
C36 0.053(6) 0.069(7) 0.051(6) 0.008(5) -0.009(5) -0.023(5)
C37 0.055(6) 0.057(6) 0.040(5) 0.009(5) -0.015(4) -0.013(5)
C38 0.066(6) 0.034(4) 0.039(5) 0.011(4) -0.028(4) -0.020(4)
C39 0.060(6) 0.035(5) 0.037(5) 0.008(4) -0.027(4) -0.011(4)
C40 0.052(5) 0.025(4) 0.035(5) 0.009(4) -0.022(4) -0.008(4)
C41 0.049(5) 0.029(4) 0.033(5) 0.004(4) -0.009(4) -0.004(4)
C42 0.047(5) 0.024(4) 0.045(5) 0.000(4) -0.012(4) -0.002(4)
C43 0.053(6) 0.037(5) 0.036(5) 0.013(4) -0.013(4) -0.011(4)
C44 0.055(6) 0.048(5) 0.024(4) -0.010(4) 0.002(4) -0.001(4)
C45 0.058(6) 0.030(4) 0.045(5) -0.006(4) -0.015(5) 0.000(4)
C46 0.068(7) 0.052(6) 0.027(5) -0.002(4) -0.019(4) -0.001(5)
C47 0.061(6) 0.065(6) 0.020(4) 0.004(4) -0.013(4) -0.007(5)
C48 0.042(5) 0.042(5) 0.055(6) -0.010(4) -0.002(4) -0.010(4)
C49 0.046(6) 0.054(6) 0.055(6) -0.008(5) -0.003(5) -0.012(5)
C50 0.061(7) 0.059(6) 0.055(6) -0.016(5) -0.024(5) -0.005(5)
C51 0.072(8) 0.071(8) 0.083(8) 0.006(7) -0.029(7) -0.013(6)
C52 0.093(9) 0.079(8) 0.074(8) 0.004(7) -0.032(7) 0.008(7)
C53 0.028(4) 0.023(4) 0.026(4) -0.001(3) -0.004(3) 0.000(3)
C54 0.034(4) 0.041(5) 0.030(4) 0.002(4) -0.012(4) -0.005(4)
C55 0.033(4) 0.032(4) 0.032(4) 0.003(3) -0.012(3) -0.003(3)
C56 0.028(5) 0.077(7) 0.035(5) 0.018(5) -0.014(4) -0.012(4)
C57 0.032(5) 0.109(9) 0.039(5) 0.017(6) -0.013(4) 0.004(5)
C58 0.034(4) 0.014(3) 0.026(4) 0.004(3) -0.012(3) 0.000(3)
C59 0.038(5) 0.024(4) 0.027(4) 0.001(3) -0.004(3) -0.012(3)
C60 0.033(4) 0.026(4) 0.023(4) -0.002(3) -0.007(3) -0.004(3)
C61 0.048(5) 0.027(4) 0.028(4) -0.005(3) -0.010(4) -0.013(4)
C62 0.033(4) 0.030(4) 0.024(4) 0.003(3) -0.005(3) -0.012(3)
C63 0.050(5) 0.039(5) 0.038(5) -0.005(4) -0.020(4) -0.002(4)
C64 0.056(6) 0.037(5) 0.054(6) -0.016(4) -0.015(5) 0.000(4)
C65 0.047(5) 0.048(5) 0.027(4) -0.012(4) -0.014(4) -0.008(4)
C66 0.039(5) 0.059(6) 0.032(5) 0.003(4) -0.015(4) -0.011(4)
C67 0.037(5) 0.036(4) 0.033(4) 0.001(4) -0.008(4) -0.004(4)
P1 0.0322(11) 0.0211(9) 0.0255(10) -0.0039(8) -0.0080(8) -0.0004(8)
P2 0.0230(10) 0.0205(9) 0.0210(9) 0.0006(7) -0.0061(8) -0.0029(7)
P3 0.0376(12) 0.0248(10) 0.0244(10) 0.0010(8) -0.0147(9) -0.0033(8)
P4 0.0524(15) 0.0422(13) 0.0411(14) -0.0075(11) -0.0200(11) -0.0059(11)
S1 0.0309(10) 0.0172(8) 0.0260(9) -0.0004(7) -0.0118(8) -0.0014(7)
S2 0.0253(9) 0.0193(8) 0.0193(9) -0.0002(7) -0.0039(7) -0.0010(7)
S3 0.0268(10) 0.0200(8) 0.0237(9) -0.0007(7) -0.0093(7) -0.0030(7)
S4 0.0261(9) 0.0192(8) 0.0218(9) 0.0003(7) -0.0073(7) -0.0024(7)
S5 0.0326(10) 0.0260(9) 0.0290(10) 0.0019(8) -0.0124(8) -0.0090(8)
S6 0.0261(10) 0.0226(9) 0.0215(9) 0.0018(7) -0.0073(7) -0.0015(7)
S7 0.0333(10) 0.0243(9) 0.0198(9) 0.0001(7) -0.0036(8) -0.0019(8)
Cl1 0.0357(10) 0.0258(9) 0.0230(9) 0.0005(7) -0.0144(8) -0.0028(8)
Cl2 0.0247(9) 0.0192(8) 0.0220(8) -0.0012(7) -0.0049(7) -0.0005(7)
Cl3 0.0341(10) 0.0243(9) 0.0268(9) 0.0037(7) -0.0081(8) -0.0081(8)
W1 0.02615(16) 0.01681(14) 0.01954(15) -0.00056(11) -0.00823(12) -0.00199(11)
W2 0.02303(15) 0.01562(14) 0.01846(15) -0.00026(11) -0.00580(11) -0.00125(11)
W3 0.02632(16) 0.01758(14) 0.01876(15) 0.00042(11) -0.00757(12) -0.00324(11)
F1 0.152(7) 0.115(5) 0.050(4) 0.006(4) -0.043(4) -0.085(5)
F2 0.066(4) 0.110(5) 0.040(3) 0.005(3) -0.022(3) -0.020(3)
F3 0.080(5) 0.061(4) 0.087(5) 0.000(3) 0.011(4) 0.009(3)
F4 0.065(4) 0.095(5) 0.074(4) -0.038(4) -0.016(3) -0.022(3)
F5 0.139(6) 0.105(5) 0.076(4) 0.040(4) -0.061(4) -0.076(5)
F6 0.062(4) 0.080(5) 0.194(8) 0.016(5) -0.048(5) 0.006(4)

loop_
_atom_type_symbol
_atom_type_description
_atom_type_scat_dispersion_real
_atom_type_scat_dispersion_imag
_atom_type_scat_source
C C 0.0033 0.0016 'International Tables Vol C Tables 4.2.6.8 and 6.1.1.4'
H H 0.0000 0.0000 'International Tables Vol C Tables 4.2.6.8 and 6.1.1.4'
P P 0.1023 0.0942 'International Tables Vol C Tables 4.2.6.8 and 6.1.1.4'
S S 0.1246 0.1234 'International Tables Vol C Tables 4.2.6.8 and 6.1.1.4'
Cl Cl 0.1484 0.1585 'International Tables Vol C Tables 4.2.6.8 and 6.1.1.4'
W W -0.8490 6.8722 'International Tables Vol C Tables 4.2.6.8 and 6.1.1.4'
F F 0.0171 0.0103 'International Tables Vol C Tables 4.2.6.8 and 6.1.1.4'

loop_
_geom_angle_atom_site_label_1
_geom_angle_atom_site_label_2
_geom_angle_atom_site_label_3
_geom_angle
_geom_angle_site_symmetry_1
_geom_angle_site_symmetry_3
C2B C3 S5 113.1(6) . .
C2A C3 S5 113.1(6) . .
C2A C3 H3A 109.0 . .
S5 C3 H3A 109.0 . .
C2A C3 H3B 109.0 . .
S5 C3 H3B 109.0 . .
H3A C3 H3B 107.8 . .
C5 C4 S5 108.6(5) . .
C5 C4 H4A 110.0 . .
S5 C4 H4A 110.0 . .
C5 C4 H4B 110.0 . .
S5 C4 H4B 110.0 . .
H4A C4 H4B 108.4 . .
C4 C5 P1 112.5(5) . .
C4 C5 H5A 109.1 . .
P1 C5 H5A 109.1 . .
C4 C5 H5B 109.1 . .
P1 C5 H5B 109.1 . .
H5A C5 H5B 107.8 . .
C7 C6 P1 116.6(5) . .
C7 C6 H6A 108.1 . .
P1 C6 H6A 108.1 . .
C7 C6 H6B 108.1 . .
P1 C6 H6B 108.1 . .
H6A C6 H6B 107.3 . .
C8 C7 C6 111.1(6) . .
C8 C7 H7A 109.4 . .
C6 C7 H7A 109.4 . .
C8 C7 H7B 109.4 . .
C6 C7 H7B 109.4 . .
H7A C7 H7B 108.0 . .
C13 C8 C9 119.4(9) . .
C13 C8 C7 121.8(10) . .
C9 C8 C7 118.8(9) . .
C10 C9 C8 118.8(10) . .
C10 C9 H9 120.6 . .
C8 C9 H9 120.6 . .
C11 C10 C9 119.2(11) . .
C11 C10 H10 120.4 . .
C9 C10 H10 120.4 . .
C12 C11 C10 121.6(10) . .
C12 C11 H11 119.2 . .
C10 C11 H11 119.2 . .
C11 C12 C13 120.1(11) . .
C11 C12 H12 119.9 . .
C13 C12 H12 119.9 . .
C12 C13 C8 120.8(11) . .
C12 C13 H13 119.6 . .
C8 C13 H13 119.6 . .
C15 C14 P1 114.3(5) . .
C15 C14 H14A 108.7 . .
P1 C14 H14A 108.7 . .
C15 C14 H14B 108.7 . .
P1 C14 H14B 108.7 . .
H14A C14 H14B 107.6 . .
C16 C15 C14 114.3(7) . .
C16 C15 H15A 108.7 . .
C14 C15 H15A 108.7 . .
C16 C15 H15B 108.7 . .
C14 C15 H15B 108.7 . .
H15A C15 H15B 107.6 . .
C17 C16 C21 118.8(10) . .
C17 C16 C15 120.0(10) . .
C21 C16 C15 121.2(11) . .
C16 C17 C18 120.9(11) . .
C16 C17 H17 119.5 . .
C18 C17 H17 119.5 . .
C19 C18 C17 118.6(12) . .
C19 C18 H18 120.7 . .
C17 C18 H18 120.7 . .
C18 C19 C20 122.9(11) . .
C18 C19 H19 118.6 . .
C20 C19 H19 118.6 . .
C19 C20 C21 118.2(11) . .
C19 C20 H20 120.9 . .
C21 C20 H20 120.9 . .
C16 C21 C20 120.5(11) . .
C16 C21 H21 119.7 . .
C20 C21 H21 119.7 . .
C23 C22 P2 113.5(5) . .
C23 C22 H22A 108.9 . .
P2 C22 H22A 108.9 . .
C23 C22 H22B 108.9 . .
P2 C22 H22B 108.9 . .
H22A C22 H22B 107.7 . .
C24 C23 C22 113.9(6) . .
C24 C23 H23A 108.8 . .
C22 C23 H23A 108.8 . .
C24 C23 H23B 108.8 . .
C22 C23 H23B 108.8 . .
H23A C23 H23B 107.7 . .
C29 C24 C25 117.1(7) . .
C29 C24 C23 121.6(7) . .
C25 C24 C23 121.4(7) . .
C26 C25 C24 121.3(8) . .
C26 C25 H25 119.4 . .
C24 C25 H25 119.4 . .
C27 C26 C25 120.9(8) . .
C27 C26 H26 119.6 . .
C25 C26 H26 119.6 . .
C26 C27 C28 119.7(8) . .
C26 C27 H27 120.2 . .
C28 C27 H27 120.2 . .
C27 C28 C29 119.1(8) . .
C27 C28 H28 120.4 . .
C29 C28 H28 120.4 . .
C24 C29 C28 122.0(8) . .
C24 C29 H29 119.0 . .
C28 C29 H29 119.0 . .
C31 C30 P3 114.2(5) . .
C31 C30 H30A 108.7 . .
P3 C30 H30A 108.7 . .
C31 C30 H30B 108.7 . .
P3 C30 H30B 108.7 . .
H30A C30 H30B 107.6 . .
C32 C31 C30 110.1(6) . .
C32 C31 H31A 109.6 . .
C30 C31 H31A 109.6 . .
C32 C31 H31B 109.6 . .
C30 C31 H31B 109.6 . .
H31A C31 H31B 108.2 . .
C33 C32 C37 118.4(8) . .
C33 C32 C31 120.4(8) . .
C37 C32 C31 121.2(8) . .
C32 C33 C34 120.7(8) . .
C32 C33 H33 119.6 . .
C34 C33 H33 119.6 . .
C35 C34 C33 120.8(9) . .
C35 C34 H34 119.6 . .
C33 C34 H34 119.6 . .
C34 C35 C36 118.6(9) . .
C34 C35 H35 120.7 . .
C36 C35 H35 120.7 . .
C37 C36 C35 120.8(9) . .
C37 C36 H36 119.6 . .
C35 C36 H36 119.6 . .
C36 C37 C32 120.8(9) . .
C36 C37 H37 119.6 . .
C32 C37 H37 119.6 . .
C39 C38 P3 114.8(5) . .
C39 C38 H38A 108.6 . .
P3 C38 H38A 108.6 . .
C39 C38 H38B 108.6 . .
P3 C38 H38B 108.6 . .
H38A C38 H38B 107.5 . .
C40 C39 C38 111.2(6) . .
C40 C39 H39A 109.4 . .
C38 C39 H39A 109.4 . .
C40 C39 H39B 109.4 . .
C38 C39 H39B 109.4 . .
H39A C39 H39B 108.0 . .
C45 C40 C41 118.6(7) . .
C45 C40 C39 120.3(7) . .
C41 C40 C39 121.0(7) . .
C42 C41 C40 119.3(7) . .
C42 C41 H41 120.4 . .
C40 C41 H41 120.4 . .
C43 C42 C41 121.7(7) . .
C43 C42 H42 119.2 . .
C41 C42 H42 119.2 . .
C44 C43 C42 118.6(7) . .
C44 C43 H43 120.7 . .
C42 C43 H43 120.7 . .
C43 C44 C45 120.9(8) . .
C43 C44 H44 119.5 . .
C45 C44 H44 119.5 . .
C44 C45 C40 120.9(8) . .
C44 C45 H45 119.5 . .
C40 C45 H45 119.5 . .
C47 C46 P3 112.6(6) . .
C47 C46 H46A 109.1 . .
P3 C46 H46A 109.1 . .
C47 C46 H46B 109.1 . .
P3 C46 H46B 109.1 . .
H46A C46 H46B 107.8 . .
C46 C47 S7 116.4(6) . .
C46 C47 H47A 108.2 . .
S7 C47 H47A 108.2 . .
C46 C47 H47B 108.2 . .
S7 C47 H47B 108.2 . .
H47A C47 H47B 107.3 . .
C49 C48 S7 112.7(6) . .
C49 C48 H48A 109.0 . .
S7 C48 H48A 109.0 . .
C49 C48 H48B 109.0 . .
S7 C48 H48B 109.0 . .
H48A C48 H48B 107.8 . .
C50 C49 C48 112.5(8) . .
C50 C49 H49A 109.1 . .
C48 C49 H49A 109.1 . .
C50 C49 H49B 109.1 . .
C48 C49 H49B 109.1 . .
H49A C49 H49B 107.8 . .
C51 C50 C49 113.8(9) . .
C51 C50 H50A 108.8 . .
C49 C50 H50A 108.8 . .
C51 C50 H50B 108.8 . .
C49 C50 H50B 108.8 . .
H50A C50 H50B 107.7 . .
C50 C51 C52 114.1(9) . .
C50 C51 H51A 108.7 . .
C52 C51 H51A 108.7 . .
C50 C51 H51B 108.7 . .
C52 C51 H51B 108.7 . .
H51A C51 H51B 107.6 . .
C51 C52 H52A 109.5 . .
C51 C52 H52B 109.5 . .
H52A C52 H52B 109.5 . .
C51 C52 H52C 109.5 . .
H52A C52 H52C 109.5 . .
H52B C52 H52C 109.5 . .
C54 C53 S6 114.1(5) . .
C54 C53 H53A 108.7 . .
S6 C53 H53A 108.7 . .
C54 C53 H53B 108.7 . .
S6 C53 H53B 108.7 . .
H53A C53 H53B 107.6 . .
C53 C54 C55 112.1(6) . .
C53 C54 H54A 109.2 . .
C55 C54 H54A 109.2 . .
C53 C54 H54B 109.2 . .
C55 C54 H54B 109.2 . .
H54A C54 H54B 107.9 . .
C56 C55 C54 117.0(6) . .
C56 C55 H55A 108.1 . .
C54 C55 H55A 108.1 . .
C56 C55 H55B 108.1 . .
C54 C55 H55B 108.1 . .
H55A C55 H55B 107.3 . .
C57 C56 C55 115.0(7) . .
C57 C56 H56A 108.5 . .
C55 C56 H56A 108.5 . .
C57 C56 H56B 108.5 . .
C55 C56 H56B 108.5 . .
H56A C56 H56B 107.5 . .
C56 C57 H57A 109.5 . .
C56 C57 H57B 109.5 . .
H57A C57 H57B 109.5 . .
C56 C57 H57C 109.5 . .
H57A C57 H57C 109.5 . .
H57B C57 H57C 109.5 . .
C59 C58 S6 109.6(4) . .
C59 C58 H58A 109.7 . .
S6 C58 H58A 109.7 . .
C59 C58 H58B 109.7 . .
S6 C58 H58B 109.7 . .
H58A C58 H58B 108.2 . .
C58 C59 P2 111.3(5) . .
C58 C59 H59A 109.4 . .
P2 C59 H59A 109.4 . .
C58 C59 H59B 109.4 . .
P2 C59 H59B 109.4 . .
H59A C59 H59B 108.0 . .
C61 C60 P2 116.0(5) . .
C61 C60 H60A 108.3 . .
P2 C60 H60A 108.3 . .
C61 C60 H60B 108.3 . .
P2 C60 H60B 108.3 . .
H60A C60 H60B 107.4 . .
C62 C61 C60 110.6(6) . .
C62 C61 H61A 109.5 . .
C60 C61 H61A 109.5 . .
C62 C61 H61B 109.5 . .
C60 C61 H61B 109.5 . .
H61A C61 H61B 108.1 . .
C67 C62 C63 117.8(7) . .
C67 C62 C61 121.7(7) . .
C63 C62 C61 120.5(7) . .
C64 C63 C62 121.2(8) . .
C64 C63 H63 119.4 . .
C62 C63 H63 119.4 . .
C63 C64 C65 120.7(8) . .
C63 C64 H64 119.7 . .
C65 C64 H64 119.7 . .
C66 C65 C64 119.0(7) . .
C66 C65 H65 120.5 . .
C64 C65 H65 120.5 . .
C65 C66 C67 119.7(8) . .
C65 C66 H66 120.1 . .
C67 C66 H66 120.1 . .
C62 C67 C66 121.6(8) . .
C62 C67 H67 119.2 . .
C66 C67 H67 119.2 . .
C6 P1 C14 103.8(3) . .
C6 P1 C5 106.8(4) . .
C14 P1 C5 102.8(4) . .
C6 P1 W1 115.9(2) . .
C14 P1 W1 118.0(2) . .
C5 P1 W1 108.4(2) . .
C59 P2 C22 103.7(3) . .
C59 P2 C60 106.1(3) . .
C22 P2 C60 102.8(3) . .
C59 P2 W2 108.1(2) . .
C22 P2 W2 118.1(2) . .
C60 P2 W2 116.7(2) . .
C38 P3 C30 104.8(4) . .
C38 P3 C46 102.3(4) . .
C30 P3 C46 103.7(4) . .
C38 P3 W3 118.7(3) . .
C30 P3 W3 118.6(3) . .
C46 P3 W3 106.6(3) . .
F5 P4 F3 90.2(4) . .
F5 P4 F6 91.2(4) . .
F3 P4 F6 178.5(4) . .
F5 P4 F2 179.9(4) . .
F3 P4 F2 89.7(3) . .
F6 P4 F2 88.9(4) . .
F5 P4 F4 88.9(3) . .
F3 P4 F4 90.0(4) . .
F6 P4 F4 89.5(4) . .
F2 P4 F4 91.1(3) . .
F5 P4 F1 91.2(3) . .
F3 P4 F1 90.7(4) . .
F6 P4 F1 89.9(4) . .
F2 P4 F1 88.9(3) . .
F4 P4 F1 179.4(4) . .
W3 S1 W1 72.86(5) . .
W2 S2 W1 73.88(5) . .
W3 S3 W2 73.83(5) . .
W3 S4 W1 71.16(5) . .
W3 S4 W2 71.75(5) . .
W1 S4 W2 71.40(5) . .
C3 S5 C4 100.5(4) . .
C3 S5 W1 112.6(3) . .
C4 S5 W1 104.9(3) . .
C53 S6 C58 100.2(3) . .
C53 S6 W2 110.3(2) . .
C58 S6 W2 103.3(2) . .
C48 S7 C47 100.7(4) . .
C48 S7 W3 113.8(3) . .
C47 S7 W3 103.9(3) . .
S2 W1 S1 95.96(6) . .
S2 W1 S4 105.96(6) . .
S1 W1 S4 106.36(6) . .
S2 W1 Cl1 93.34(6) . .
S1 W1 Cl1 163.09(6) . .
S4 W1 Cl1 84.48(6) . .
S2 W1 P1 85.85(6) . .
S1 W1 P1 84.14(6) . .
S4 W1 P1 162.90(6) . .
Cl1 W1 P1 82.49(6) . .
S2 W1 S5 163.72(6) . .
S1 W1 S5 84.63(6) . .
S4 W1 S5 89.38(6) . .
Cl1 W1 S5 82.51(6) . .
P1 W1 S5 78.01(6) . .
S2 W1 W3 98.84(4) . .
S1 W1 W3 53.22(4) . .
S4 W1 W3 54.33(4) . .
Cl1 W1 W3 138.79(4) . .
P1 W1 W3 137.33(5) . .
S5 W1 W3 94.54(4) . .
S2 W1 W2 52.94(4) . .
S1 W1 W2 98.06(4) . .
S4 W1 W2 54.49(4) . .
Cl1 W1 W2 98.82(4) . .
P1 W1 W2 138.78(4) . .
S5 W1 W2 143.19(4) . .
W3 W1 W2 60.421(10) . .
S2 W2 S3 99.19(6) . .
S2 W2 S4 105.83(6) . .
S3 W2 S4 104.80(6) . .
S2 W2 Cl2 160.30(6) . .
S3 W2 Cl2 91.84(6) . .
S4 W2 Cl2 86.82(6) . .
S2 W2 P2 82.07(6) . .
S3 W2 P2 86.34(6) . .
S4 W2 P2 164.77(6) . .
Cl2 W2 P2 82.41(5) . .
S2 W2 S6 84.33(6) . .
S3 W2 S6 164.45(6) . .
S4 W2 S6 88.60(6) . .
Cl2 W2 S6 80.89(5) . .
P2 W2 S6 79.11(6) . .
S2 W2 W1 53.18(4) . .
S3 W2 W1 99.56(4) . .
S4 W2 W1 54.11(4) . .
Cl2 W2 W1 140.87(4) . .
P2 W2 W1 135.25(4) . .
S6 W2 W1 94.67(4) . .
S2 W2 W3 98.27(4) . .
S3 W2 W3 53.03(4) . .
S4 W2 W3 53.85(4) . .
Cl2 W2 W3 101.41(4) . .
P2 W2 W3 139.09(4) . .
S6 W2 W3 141.80(4) . .
W1 W2 W3 59.468(10) . .
S1 W3 S3 97.90(6) . .
S1 W3 S4 107.22(6) . .
S3 W3 S4 105.44(6) . .
S1 W3 Cl3 92.88(6) . .
S3 W3 Cl3 160.67(6) . .
S4 W3 Cl3 86.42(6) . .
S1 W3 P3 85.71(6) . .
S3 W3 P3 84.66(6) . .
S4 W3 P3 161.90(6) . .
Cl3 W3 P3 80.19(6) . .
S1 W3 S7 165.64(6) . .
S3 W3 S7 83.81(6) . .
S4 W3 S7 85.88(6) . .
Cl3 W3 S7 81.86(6) . .
P3 W3 S7 80.24(6) . .
S1 W3 W1 53.92(4) . .
S3 W3 W1 100.16(4) . .
S4 W3 W1 54.51(4) . .
Cl3 W3 W1 99.15(4) . .
P3 W3 W1 139.63(4) . .
S7 W3 W1 139.99(4) . .
S1 W3 W2 98.33(4) . .
S3 W3 W2 53.14(4) . .
S4 W3 W2 54.40(4) . .
Cl3 W3 W2 140.83(4) . .
P3 W3 W2 137.79(4) . .
S7 W3 W2 94.10(4) . .
W1 W3 W2 60.110(10) . .
C3 C2A C1 109.6(9) . .
C3 C2A H2A1 109.8 . .
C1 C2A H2A1 109.8 . .
C3 C2A H2A2 109.8 . .
C1 C2A H2A2 109.8 . .
H2A1 C2A H2A2 108.2 . .
C2A C1 C68 92.8(12) . .
C2A C1 H1A 113.1 . .
C68 C1 H1A 113.1 . .
C2A C1 H1B 113.1 . .
C68 C1 H1B 113.1 . .
H1A C1 H1B 110.5 . .
C71 C68 C1 105.0(14) . .
C71 C68 H68A 110.7 . .
C1 C68 H68A 110.7 . .
C71 C68 H68B 110.7 . .
C1 C68 H68B 110.7 . .
H68A C68 H68B 108.8 . .
C68 C71 H71A 109.5 . .
C68 C71 H71B 109.5 . .
H71A C71 H71B 109.5 . .
C68 C71 H71C 109.5 . .
H71A C71 H71C 109.5 . .
H71B C71 H71C 109.5 . .
C72 C2B C3 119.1(10) . .
C72 C2B H2B1 107.5 . .
C3 C2B H2B1 107.5 . .
C72 C2B H2B2 107.5 . .
C3 C2B H2B2 107.5 . .
H2B1 C2B H2B2 107.0 . .
C2B C72 C69 129.7(16) . .
C2B C72 H72A 104.9 . .
C69 C72 H72A 104.9 . .
C2B C72 H72B 104.9 . .
C69 C72 H72B 104.9 . .
H72A C72 H72B 105.8 . .
C70 C69 C72 85.5(19) . .
C70 C69 H69A 114.4 . .
C72 C69 H69A 114.4 . .
C70 C69 H69B 114.4 . .
C72 C69 H69B 114.4 . .
H69A C69 H69B 111.5 . .
C69 C70 H70A 109.5 . .
C69 C70 H70B 109.5 . .
H70A C70 H70B 109.5 . .
C69 C70 H70C 109.5 . .
H70A C70 H70C 109.5 . .
H70B C70 H70C 109.5 . .

loop_
_geom_bond_atom_site_label_1
_geom_bond_atom_site_label_2
_geom_bond_distance
_geom_bond_site_symmetry_2
C3 C2B 1.509(11) .
C3 C2A 1.509(11) .
C3 S5 1.810(8) .
C3 H3A 0.9900 .
C3 H3B 0.9900 .
C4 C5 1.523(11) .
C4 S5 1.823(8) .
C4 H4A 0.9900 .
C4 H4B 0.9900 .
C5 P1 1.844(7) .
C5 H5A 0.9900 .
C5 H5B 0.9900 .
C6 C7 1.537(9) .
C6 P1 1.821(7) .
C6 H6A 0.9900 .
C6 H6B 0.9900 .
C7 C8 1.531(12) .
C7 H7A 0.9900 .
C7 H7B 0.9900 .
C8 C13 1.382(13) .
C8 C9 1.408(14) .
C9 C10 1.406(12) .
C9 H9 0.9500 .
C10 C11 1.382(14) .
C10 H10 0.9500 .
C11 C12 1.354(14) .
C11 H11 0.9500 .
C12 C13 1.371(12) .
C12 H12 0.9500 .
C13 H13 0.9500 .
C14 C15 1.509(11) .
C14 P1 1.836(8) .
C14 H14A 0.9900 .
C14 H14B 0.9900 .
C15 C16 1.490(13) .
C15 H15A 0.9900 .
C15 H15B 0.9900 .
C16 C17 1.371(14) .
C16 C21 1.377(14) .
C17 C18 1.422(13) .
C17 H17 0.9500 .
C18 C19 1.341(14) .
C18 H18 0.9500 .
C19 C20 1.361(14) .
C19 H19 0.9500 .
C20 C21 1.428(13) .
C20 H20 0.9500 .
C21 H21 0.9500 .
C22 C23 1.523(10) .
C22 P2 1.846(7) .
C22 H22A 0.9900 .
C22 H22B 0.9900 .
C23 C24 1.507(10) .
C23 H23A 0.9900 .
C23 H23B 0.9900 .
C24 C29 1.378(11) .
C24 C25 1.389(11) .
C25 C26 1.388(12) .
C25 H25 0.9500 .
C26 C27 1.363(11) .
C26 H26 0.9500 .
C27 C28 1.378(12) .
C27 H27 0.9500 .
C28 C29 1.408(12) .
C28 H28 0.9500 .
C29 H29 0.9500 .
C30 C31 1.554(11) .
C30 P3 1.825(7) .
C30 H30A 0.9900 .
C30 H30B 0.9900 .
C31 C32 1.508(11) .
C31 H31A 0.9900 .
C31 H31B 0.9900 .
C32 C33 1.384(11) .
C32 C37 1.386(11) .
C33 C34 1.393(12) .
C33 H33 0.9500 .
C34 C35 1.370(13) .
C34 H34 0.9500 .
C35 C36 1.392(13) .
C35 H35 0.9500 .
C36 C37 1.379(12) .
C36 H36 0.9500 .
C37 H37 0.9500 .
C38 C39 1.529(10) .
C38 P3 1.825(7) .
C38 H38A 0.9900 .
C38 H38B 0.9900 .
C39 C40 1.506(10) .
C39 H39A 0.9900 .
C39 H39B 0.9900 .
C40 C45 1.388(11) .
C40 C41 1.390(10) .
C41 C42 1.384(10) .
C41 H41 0.9500 .
C42 C43 1.381(11) .
C42 H42 0.9500 .
C43 C44 1.361(11) .
C43 H43 0.9500 .
C44 C45 1.376(12) .
C44 H44 0.9500 .
C45 H45 0.9500 .
C46 C47 1.446(12) .
C46 P3 1.828(8) .
C46 H46A 0.9900 .
C46 H46B 0.9900 .
C47 S7 1.828(8) .
C47 H47A 0.9900 .
C47 H47B 0.9900 .
C48 C49 1.530(11) .
C48 S7 1.803(8) .
C48 H48A 0.9900 .
C48 H48B 0.9900 .
C49 C50 1.529(12) .
C49 H49A 0.9900 .
C49 H49B 0.9900 .
C50 C51 1.483(13) .
C50 H50A 0.9900 .
C50 H50B 0.9900 .
C51 C52 1.512(14) .
C51 H51A 0.9900 .
C51 H51B 0.9900 .
C52 H52A 0.9800 .
C52 H52B 0.9800 .
C52 H52C 0.9800 .
C53 C54 1.498(9) .
C53 S6 1.813(7) .
C53 H53A 0.9900 .
C53 H53B 0.9900 .
C54 C55 1.516(10) .
C54 H54A 0.9900 .
C54 H54B 0.9900 .
C55 C56 1.509(10) .
C55 H55A 0.9900 .
C55 H55B 0.9900 .
C56 C57 1.486(11) .
C56 H56A 0.9900 .
C56 H56B 0.9900 .
C57 H57A 0.9800 .
C57 H57B 0.9800 .
C57 H57C 0.9800 .
C58 C59 1.526(10) .
C58 S6 1.833(6) .
C58 H58A 0.9900 .
C58 H58B 0.9900 .
C59 P2 1.843(7) .
C59 H59A 0.9900 .
C59 H59B 0.9900 .
C60 C61 1.529(9) .
C60 P2 1.846(7) .
C60 H60A 0.9900 .
C60 H60B 0.9900 .
C61 C62 1.503(9) .
C61 H61A 0.9900 .
C61 H61B 0.9900 .
C62 C67 1.377(10) .
C62 C63 1.387(11) .
C63 C64 1.372(11) .
C63 H63 0.9500 .
C64 C65 1.388(12) .
C64 H64 0.9500 .
C65 C66 1.374(11) .
C65 H65 0.9500 .
C66 C67 1.396(10) .
C66 H66 0.9500 .
C67 H67 0.9500 .
P1 W1 2.5628(18) .
P2 W2 2.5493(17) .
P3 W3 2.5402(19) .
P4 F5 1.571(6) .
P4 F3 1.578(6) .
P4 F6 1.584(7) .
P4 F2 1.589(6) .
P4 F4 1.590(6) .
P4 F1 1.590(6) .
S1 W3 2.3108(17) .
S1 W1 2.3317(17) .
S2 W2 2.3050(16) .
S2 W1 2.3124(17) .
S3 W3 2.3156(17) .
S3 W2 2.3189(17) .
S4 W3 2.3666(17) .
S4 W1 2.3719(17) .
S4 W2 2.3833(17) .
S5 W1 2.5892(17) .
S6 W2 2.5918(17) .
S7 W3 2.6086(18) .
Cl1 W1 2.4533(17) .
Cl2 W2 2.4659(16) .
Cl3 W3 2.4441(17) .
W1 W3 2.7569(4) .
W1 W2 2.7750(4) .
W2 W3 2.7836(4) .
C2A C1 1.66(2) .
C2A H2A1 0.9900 .
C2A H2A2 0.9900 .
C1 C68 1.674(16) .
C1 H1A 0.9900 .
C1 H1B 0.9900 .
C68 C71 1.64(3) .
C68 H68A 0.9900 .
C68 H68B 0.9900 .
C71 H71A 0.9800 .
C71 H71B 0.9800 .
C71 H71C 0.9800 .
C2B C72 1.412(19) .
C2B H2B1 0.9900 .
C2B H2B2 0.9900 .
C72 C69 1.67(3) .
C72 H72A 0.9900 .
C72 H72B 0.9900 .
C69 C70 1.43(3) .
C69 H69A 0.9900 .
C69 H69B 0.9900 .
C70 H70A 0.9800 .
C70 H70B 0.9800 .
C70 H70C 0.9800 .
